data_1512411
loop_
_publ_author_name
'Rui-hong Zhang'
'Qing-lun Wang'
'Guang-ming Yang'

_publ_section_title
;
 Synthesis and crystal structures of the first cobalt complexes of
 macrocyclic oxamido
;
_journal_name_full
;
Inorganica Chimica Acta
;
_journal_page_first 178
_journal_page_last 183
_journal_paper_doi 10.1016/j.ica.2012.04.022
_journal_volume 390
_journal_year 2012
_chemical_formula_sum 'C44 H52 Co2 Mn N20 O8'
_chemical_formula_weight 1161.86
_chemical_name_systematic
; 
 ? 
;
_space_group_IT_number 2
_symmetry_cell_setting triclinic
_symmetry_space_group_name_Hall '-P 1'
_symmetry_space_group_name_H-M 'P -1'
_atom_sites_solution_hydrogens geom
_atom_sites_solution_primary direct
_atom_sites_solution_secondary difmap
_audit_creation_method SHELXL-97
_cell_angle_alpha 79.728(5)
_cell_angle_beta 70.235(4)
_cell_angle_gamma 73.535(5)
_cell_formula_units_Z 1
_cell_length_a 9.847(3)
_cell_length_b 11.660(4)
_cell_length_c 12.169(4)
_cell_measurement_reflns_used 2484
_cell_measurement_temperature 294(2)
_cell_measurement_theta_max 26.00
_cell_measurement_theta_min 2.44
_cell_volume 1255.7(7)
_computing_cell_refinement 'Bruker SMART'
_computing_data_collection 'Bruker SMART'
_computing_data_reduction 'Bruker SAINT'
_computing_molecular_graphics 'Bruker SHELXTL'
_computing_publication_material 'Bruker SHELXTL'
_computing_structure_refinement 'SHELXL-97 (Sheldrick, 1997)'
_computing_structure_solution 'SHELXS-97 (Sheldrick, 1990)'
_diffrn_ambient_temperature 294(2)
_diffrn_measured_fraction_theta_full 0.993
_diffrn_measured_fraction_theta_max 0.993
_diffrn_measurement_device_type 'CCD area detector'
_diffrn_measurement_method 'phi and omega scans'
_diffrn_radiation_monochromator graphite
_diffrn_radiation_source 'fine-focus sealed tube'
_diffrn_radiation_type MoK\a
_diffrn_radiation_wavelength 0.71073
_diffrn_reflns_av_R_equivalents 0.0340
_diffrn_reflns_av_sigmaI/netI 0.0652
_diffrn_reflns_limit_h_max 9
_diffrn_reflns_limit_h_min -11
_diffrn_reflns_limit_k_max 6
_diffrn_reflns_limit_k_min -13
_diffrn_reflns_limit_l_max 14
_diffrn_reflns_limit_l_min -14
_diffrn_reflns_number 6326
_diffrn_reflns_theta_full 25.01
_diffrn_reflns_theta_max 25.01
_diffrn_reflns_theta_min 1.79
_exptl_absorpt_coefficient_mu 0.974
_exptl_absorpt_correction_T_max 1.000000
_exptl_absorpt_correction_T_min 0.642188
_exptl_absorpt_correction_type multi-scan
_exptl_absorpt_process_details SADABS
_exptl_crystal_density_diffrn 1.537
_exptl_crystal_density_method 'not measured'
_exptl_crystal_F_000 599
_exptl_crystal_size_max 0.32
_exptl_crystal_size_mid 0.28
_exptl_crystal_size_min 0.24
_refine_diff_density_max 0.635
_refine_diff_density_min -0.674
_refine_diff_density_rms 0.093
_refine_ls_extinction_method none
_refine_ls_goodness_of_fit_ref 1.036
_refine_ls_hydrogen_treatment constr
_refine_ls_matrix_type full
_refine_ls_number_parameters 367
_refine_ls_number_reflns 4396
_refine_ls_number_restraints 52
_refine_ls_restrained_S_all 1.072
_refine_ls_R_factor_all 0.0889
_refine_ls_R_factor_gt 0.0590
_refine_ls_shift/su_max 0.003
_refine_ls_shift/su_mean 0.000
_refine_ls_structure_factor_coef Fsqd
_refine_ls_weighting_details 'calc w=1/[\s^2^(Fo^2^)+(0.0939P)^2^+1.2784P] where P=(Fo^2^+2Fc^2^)/3'
_refine_ls_weighting_scheme calc
_refine_ls_wR_factor_gt 0.1547
_refine_ls_wR_factor_ref 0.1804
_reflns_number_gt 3056
_reflns_number_total 4396
_reflns_threshold_expression >2sigma(I)
_cod_data_source_file ICA-2012-390-178-183-1.cif
_cod_data_source_block 060929a
_cod_depositor_comments
;
The following automatic conversions were performed:

'_exptl_absorpt_correction_type' value 'MULTI-SCAN' changed to
'multi-scan' according to the built-in table from CIF Core dictionary
named 'cif_core.dic' version 2.4.1 from
2010-06-29.

'_refine_ls_hydrogen_treatment' value 'CONSTR' changed
to 'constr' according to the built-in table from CIF Core dictionary
named 'cif_core.dic' version 2.4.1 from 2010-06-29.

Automatic conversion script
Id: cif_fix_values 1891 2012-01-12 08:04:46Z andrius 
;
_cod_original_cell_volume 1255.6(7)
_cod_original_sg_symbol_H-M P-1
_cod_database_code 1512411

loop_
_symmetry_equiv_pos_as_xyz
'x, y, z'
'-x, -y, -z'

loop_
_atom_site_label
_atom_site_type_symbol
_atom_site_fract_x
_atom_site_fract_y
_atom_site_fract_z
_atom_site_U_iso_or_equiv
_atom_site_adp_type
_atom_site_occupancy
_atom_site_symmetry_multiplicity
_atom_site_calc_flag
_atom_site_refinement_flags
_atom_site_disorder_assembly
_atom_site_disorder_group
Mn1 Mn 0.5000 1.0000 1.0000 0.0441(3) Uani 1 2 d S . .
Co1 Co 0.86488(7) 0.64214(6) 0.74296(6) 0.0414(3) Uani 1 1 d . . .
O1 O 0.5072(3) 0.8306(3) 0.9536(3) 0.0522(9) Uani 1 1 d . . .
O2 O 0.7117(4) 0.9567(3) 0.8682(3) 0.0501(9) Uani 1 1 d . . .
O3 O 0.3899(6) 1.0951(5) 0.8727(4) 0.1039(18) Uani 1 1 d D . .
H3 H 0.3242 1.1679 0.8949 0.125 Uiso 1 1 calc R A 1
N1 N 0.6608(4) 0.6845(3) 0.8307(3) 0.0400(9) Uani 1 1 d . . .
N2 N 0.8607(4) 0.8058(3) 0.7491(3) 0.0383(9) Uani 1 1 d . . .
N3 N 1.0702(5) 0.6000(4) 0.6559(4) 0.0544(12) Uani 1 1 d . . .
N4 N 0.8641(5) 0.4766(4) 0.7520(4) 0.0540(11) Uani 1 1 d . . .
N5 N 0.8234(5) 0.6808(4) 0.5936(4) 0.0609(13) Uani 1 1 d . . .
N6 N 0.7093(6) 0.7245(6) 0.5875(5) 0.0819(18) Uani 1 1 d . . .
N7 N 0.6010(10) 0.7776(10) 0.5746(8) 0.174(4) Uani 1 1 d U . .
N8 N 0.9299(5) 0.5906(4) 0.8865(4) 0.0555(12) Uani 1 1 d . . .
N9 N 0.8991(5) 0.6559(4) 0.9583(4) 0.0496(11) Uani 1 1 d . . .
N10 N 0.8698(7) 0.7164(5) 1.0320(5) 0.0812(17) Uani 1 1 d . . .
C1 C 0.6246(5) 0.7857(4) 0.8780(4) 0.0398(11) Uani 1 1 d . . .
C2 C 0.7422(5) 0.8574(4) 0.8298(4) 0.0395(11) Uani 1 1 d . . .
C3 C 0.9760(5) 0.8632(5) 0.6843(4) 0.0467(12) Uani 1 1 d . . .
C4 C 0.9487(6) 0.9877(5) 0.6714(5) 0.0630(16) Uani 1 1 d . . .
H4A H 0.8527 1.0319 0.7051 0.076 Uiso 1 1 calc R . .
C5 C 1.0554(8) 1.0480(7) 0.6121(6) 0.086(2) Uani 1 1 d . . .
H5A H 1.0324 1.1315 0.6052 0.103 Uiso 1 1 calc R . .
C6 C 1.1976(8) 0.9839(8) 0.5625(8) 0.106(3) Uani 1 1 d . . .
H6A H 1.2728 1.0237 0.5240 0.127 Uiso 1 1 calc R . .
C7 C 1.2282(7) 0.8634(8) 0.5697(7) 0.089(2) Uani 1 1 d . . .
H7A H 1.3255 0.8217 0.5357 0.107 Uiso 1 1 calc R . .
C8 C 1.1193(5) 0.7965(6) 0.6267(5) 0.0586(15) Uani 1 1 d . . .
C9 C 1.1621(6) 0.6674(6) 0.6151(5) 0.0623(16) Uani 1 1 d . . .
C10 C 1.3224(8) 0.6141(8) 0.5452(8) 0.119(3) Uani 1 1 d U . .
H10A H 1.3368 0.5294 0.5435 0.179 Uiso 1 1 calc R . .
H10B H 1.3887 0.6273 0.5815 0.179 Uiso 1 1 calc R . .
H10C H 1.3427 0.6520 0.4665 0.179 Uiso 1 1 calc R . .
C11 C 1.1147(7) 0.4731(6) 0.6305(7) 0.079(2) Uani 1 1 d . . .
H11A H 1.1079 0.4682 0.5539 0.095 Uiso 1 1 calc R . .
H11B H 1.2170 0.4388 0.6296 0.095 Uiso 1 1 calc R . .
C12 C 1.0176(7) 0.4053(5) 0.7200(7) 0.076(2) Uani 1 1 d . . .
H12A H 1.0229 0.3318 0.6903 0.091 Uiso 1 1 calc R . .
H12B H 1.0511 0.3838 0.7890 0.091 Uiso 1 1 calc R . .
C13 C 0.7530(8) 0.4262(5) 0.7988(5) 0.0626(16) Uani 1 1 d . . .
C14 C 0.7813(10) 0.2923(6) 0.8234(7) 0.101(3) Uani 1 1 d . . .
H14A H 0.8865 0.2578 0.8017 0.152 Uiso 1 1 calc R . .
H14B H 0.7379 0.2613 0.7789 0.152 Uiso 1 1 calc R . .
H14C H 0.7377 0.2720 0.9056 0.152 Uiso 1 1 calc R . .
C15 C 0.5984(6) 0.4974(5) 0.8256(5) 0.0577(14) Uani 1 1 d . . .
C16 C 0.4891(9) 0.4386(7) 0.8343(6) 0.081(2) Uani 1 1 d . . .
H16A H 0.5156 0.3566 0.8270 0.097 Uiso 1 1 calc R . .
C17 C 0.3431(9) 0.5003(8) 0.8534(7) 0.090(2) Uani 1 1 d . . .
H17A H 0.2719 0.4597 0.8587 0.108 Uiso 1 1 calc R . .
C18 C 0.3022(7) 0.6192(7) 0.8645(6) 0.080(2) Uani 1 1 d . . .
H18A H 0.2035 0.6607 0.8759 0.096 Uiso 1 1 calc R . .
C19 C 0.4073(6) 0.6795(6) 0.8590(5) 0.0621(15) Uani 1 1 d . . .
H19A H 0.3778 0.7614 0.8676 0.074 Uiso 1 1 calc R . .
C20 C 0.5554(6) 0.6202(5) 0.8408(4) 0.0469(12) Uani 1 1 d . . .
C21 C 0.399(2) 1.0673(15) 0.7626(10) 0.105(6) Uani 0.50 1 d PDU B 1
H21A H 0.3140 1.0382 0.7681 0.126 Uiso 0.50 1 calc PR B 1
H21B H 0.4887 1.0054 0.7336 0.126 Uiso 0.50 1 calc PR B 1
C22 C 0.403(3) 1.1828(16) 0.6798(17) 0.137(7) Uani 0.50 1 d PDU B 1
H22A H 0.4124 1.1663 0.6026 0.206 Uiso 0.50 1 calc PR B 1
H22B H 0.4861 1.2119 0.6767 0.206 Uiso 0.50 1 calc PR B 1
H22C H 0.3125 1.2424 0.7080 0.206 Uiso 0.50 1 calc PR B 1
C21' C 0.454(2) 1.119(2) 0.7487(10) 0.121(7) Uani 0.50 1 d PDU B 2
H21C H 0.5581 1.1146 0.7347 0.146 Uiso 0.50 1 calc PR B 2
H21D H 0.4081 1.2021 0.7282 0.146 Uiso 0.50 1 calc PR B 2
C22' C 0.446(4) 1.044(3) 0.662(3) 0.252(17) Uani 0.50 1 d PDU B 2
H22D H 0.4936 1.0743 0.5833 0.378 Uiso 0.50 1 calc PR B 2
H22E H 0.3438 1.0496 0.6706 0.378 Uiso 0.50 1 calc PR B 2
H22F H 0.4957 0.9622 0.6761 0.378 Uiso 0.50 1 calc PR B 2
O4 O 0.0641(15) 0.9682(13) 0.9568(13) 0.204(6) Uani 0.70 1 d PU . 1
O4' O 0.088(3) 1.087(3) 0.894(3) 0.181(11) Uani 0.30 1 d PU C 2

loop_
_atom_site_aniso_label
_atom_site_aniso_U_11
_atom_site_aniso_U_22
_atom_site_aniso_U_33
_atom_site_aniso_U_23
_atom_site_aniso_U_13
_atom_site_aniso_U_12
Mn1 0.0339(6) 0.0410(6) 0.0448(6) -0.0217(5) 0.0049(4) 0.0008(4)
Co1 0.0292(4) 0.0467(4) 0.0452(4) -0.0239(3) -0.0096(3) 0.0057(3)
O1 0.0297(17) 0.050(2) 0.064(2) -0.0270(18) 0.0094(16) -0.0061(15)
O2 0.0381(18) 0.0432(19) 0.060(2) -0.0250(17) 0.0048(16) -0.0078(15)
O3 0.105(4) 0.123(4) 0.060(3) -0.025(3) -0.031(3) 0.026(3)
N1 0.0273(19) 0.040(2) 0.051(2) -0.0177(18) -0.0086(17) -0.0008(17)
N2 0.0253(18) 0.046(2) 0.039(2) -0.0183(18) -0.0028(16) -0.0008(16)
N3 0.039(2) 0.059(3) 0.058(3) -0.031(2) -0.014(2) 0.015(2)
N4 0.051(3) 0.048(3) 0.062(3) -0.025(2) -0.022(2) 0.009(2)
N5 0.052(3) 0.079(3) 0.051(3) -0.032(2) -0.021(2) 0.008(3)
N6 0.043(3) 0.125(5) 0.068(4) 0.012(3) -0.025(3) -0.006(3)
N7 0.094(5) 0.256(8) 0.139(6) 0.062(6) -0.056(5) -0.017(5)
N8 0.048(3) 0.061(3) 0.056(3) -0.025(2) -0.021(2) 0.008(2)
N9 0.042(2) 0.054(3) 0.056(3) -0.010(2) -0.020(2) -0.006(2)
N10 0.114(5) 0.070(3) 0.069(3) -0.029(3) -0.046(3) -0.001(3)
C1 0.027(2) 0.043(3) 0.046(3) -0.016(2) -0.005(2) -0.004(2)
C2 0.027(2) 0.043(3) 0.043(3) -0.014(2) -0.006(2) 0.000(2)
C3 0.032(2) 0.066(3) 0.039(3) -0.017(2) -0.002(2) -0.011(2)
C4 0.049(3) 0.066(4) 0.066(4) -0.024(3) 0.011(3) -0.023(3)
C5 0.079(5) 0.087(5) 0.079(5) -0.029(4) 0.021(4) -0.043(4)
C6 0.070(5) 0.123(7) 0.116(7) -0.034(6) 0.021(4) -0.057(5)
C7 0.038(3) 0.112(6) 0.099(5) -0.023(5) 0.012(3) -0.022(4)
C8 0.030(3) 0.085(4) 0.052(3) -0.017(3) -0.002(2) -0.007(3)
C9 0.030(3) 0.083(4) 0.056(3) -0.021(3) -0.001(2) 0.007(3)
C10 0.057(4) 0.115(6) 0.136(6) -0.030(5) 0.022(4) 0.006(4)
C11 0.047(3) 0.083(5) 0.097(5) -0.054(4) -0.017(3) 0.022(3)
C12 0.067(4) 0.054(4) 0.099(5) -0.038(4) -0.033(4) 0.025(3)
C13 0.082(4) 0.048(3) 0.060(4) -0.024(3) -0.019(3) -0.009(3)
C14 0.124(7) 0.051(4) 0.106(6) -0.023(4) -0.004(5) -0.013(4)
C15 0.062(3) 0.059(3) 0.058(3) -0.017(3) -0.016(3) -0.019(3)
C16 0.094(5) 0.079(5) 0.086(5) -0.022(4) -0.019(4) -0.048(4)
C17 0.085(5) 0.122(7) 0.087(5) -0.017(5) -0.015(4) -0.067(5)
C18 0.052(4) 0.110(6) 0.090(5) -0.027(4) -0.014(3) -0.035(4)
C19 0.040(3) 0.071(4) 0.077(4) -0.018(3) -0.012(3) -0.017(3)
C20 0.046(3) 0.048(3) 0.047(3) -0.011(2) -0.011(2) -0.011(2)
C21 0.128(10) 0.105(9) 0.104(9) -0.039(7) -0.038(8) -0.039(8)
C22 0.147(11) 0.144(11) 0.115(10) -0.016(8) -0.043(8) -0.019(8)
C21' 0.122(11) 0.139(11) 0.116(10) -0.024(8) -0.047(8) -0.033(8)
C22' 0.251(19) 0.255(19) 0.252(19) -0.029(10) -0.075(11) -0.063(11)
O4 0.197(10) 0.189(9) 0.215(10) -0.007(8) -0.031(7) -0.076(8)
O4' 0.188(14) 0.186(14) 0.173(14) -0.024(10) -0.052(10) -0.050(10)

loop_
_atom_type_symbol
_atom_type_description
_atom_type_scat_dispersion_real
_atom_type_scat_dispersion_imag
_atom_type_scat_source
C C 0.0033 0.0016 'International Tables Vol C Tables 4.2.6.8 and 6.1.1.4'
H H 0.0000 0.0000 'International Tables Vol C Tables 4.2.6.8 and 6.1.1.4'
N N 0.0061 0.0033 'International Tables Vol C Tables 4.2.6.8 and 6.1.1.4'
O O 0.0106 0.0060 'International Tables Vol C Tables 4.2.6.8 and 6.1.1.4'
Mn Mn 0.3368 0.7283 'International Tables Vol C Tables 4.2.6.8 and 6.1.1.4'
Co Co 0.3494 0.9721 'International Tables Vol C Tables 4.2.6.8 and 6.1.1.4'

loop_
_geom_angle_atom_site_label_1
_geom_angle_atom_site_label_2
_geom_angle_atom_site_label_3
_geom_angle
_geom_angle_site_symmetry_1
_geom_angle_site_symmetry_3
O1 Mn1 O1 180.00(5) 2_677 .
O1 Mn1 O2 76.65(12) 2_677 2_677
O1 Mn1 O2 103.35(12) . 2_677
O1 Mn1 O2 103.35(12) 2_677 .
O1 Mn1 O2 76.65(12) . .
O2 Mn1 O2 179.999(1) 2_677 .
O1 Mn1 O3 87.99(19) 2_677 .
O1 Mn1 O3 92.01(19) . .
O2 Mn1 O3 87.43(17) 2_677 .
O2 Mn1 O3 92.57(17) . .
O1 Mn1 O3 92.01(19) 2_677 2_677
O1 Mn1 O3 87.99(19) . 2_677
O2 Mn1 O3 92.57(17) 2_677 2_677
O2 Mn1 O3 87.43(17) . 2_677
O3 Mn1 O3 180.0(3) . 2_677
N1 Co1 N3 179.49(18) . .
N1 Co1 N2 84.99(15) . .
N3 Co1 N2 94.75(18) . .
N1 Co1 N4 92.47(18) . .
N3 Co1 N4 87.8(2) . .
N2 Co1 N4 174.81(17) . .
N1 Co1 N5 93.09(18) . .
N3 Co1 N5 87.35(19) . .
N2 Co1 N5 91.28(19) . .
N4 Co1 N5 93.4(2) . .
N1 Co1 N8 93.07(18) . .
N3 Co1 N8 86.51(19) . .
N2 Co1 N8 91.67(18) . .
N4 Co1 N8 83.94(19) . .
N5 Co1 N8 173.39(18) . .
C1 O1 Mn1 114.7(3) . .
C2 O2 Mn1 114.7(3) . .
C21 O3 C21' 36.0(9) . .
C21 O3 Mn1 131.8(8) . .
C21' O3 Mn1 128.5(10) . .
C21 O3 H3 114.1 . .
C21' O3 H3 103.1 . .
Mn1 O3 H3 114.1 . .
C1 N1 C20 122.2(4) . .
C1 N1 Co1 112.4(3) . .
C20 N1 Co1 125.2(3) . .
C2 N2 C3 122.7(4) . .
C2 N2 Co1 111.8(3) . .
C3 N2 Co1 125.2(3) . .
C9 N3 C11 121.0(5) . .
C9 N3 Co1 128.7(4) . .
C11 N3 Co1 110.1(4) . .
C13 N4 C12 121.4(5) . .
C13 N4 Co1 128.7(4) . .
C12 N4 Co1 108.7(4) . .
N6 N5 Co1 122.0(4) . .
N5 N6 N7 173.0(9) . .
N9 N8 Co1 121.5(4) . .
N10 N9 N8 177.3(6) . .
O1 C1 N1 129.0(4) . .
O1 C1 C2 117.3(4) . .
N1 C1 C2 113.7(4) . .
O2 C2 N2 129.6(4) . .
O2 C2 C1 116.6(4) . .
N2 C2 C1 113.8(4) . .
C4 C3 C8 118.3(5) . .
C4 C3 N2 120.5(4) . .
C8 C3 N2 121.2(5) . .
C5 C4 C3 123.2(6) . .
C5 C4 H4A 118.4 . .
C3 C4 H4A 118.4 . .
C4 C5 C6 119.0(7) . .
C4 C5 H5A 120.5 . .
C6 C5 H5A 120.5 . .
C7 C6 C5 119.8(6) . .
C7 C6 H6A 120.1 . .
C5 C6 H6A 120.1 . .
C6 C7 C8 123.2(6) . .
C6 C7 H7A 118.4 . .
C8 C7 H7A 118.4 . .
C3 C8 C7 116.1(6) . .
C3 C8 C9 125.9(5) . .
C7 C8 C9 117.9(5) . .
N3 C9 C8 123.1(4) . .
N3 C9 C10 119.6(6) . .
C8 C9 C10 117.2(6) . .
C9 C10 H10A 109.5 . .
C9 C10 H10B 109.5 . .
H10A C10 H10B 109.5 . .
C9 C10 H10C 109.5 . .
H10A C10 H10C 109.5 . .
H10B C10 H10C 109.5 . .
C12 C11 N3 109.9(5) . .
C12 C11 H11A 109.7 . .
N3 C11 H11A 109.7 . .
C12 C11 H11B 109.7 . .
N3 C11 H11B 109.7 . .
H11A C11 H11B 108.2 . .
N4 C12 C11 110.5(5) . .
N4 C12 H12A 109.5 . .
C11 C12 H12A 109.5 . .
N4 C12 H12B 109.5 . .
C11 C12 H12B 109.5 . .
H12A C12 H12B 108.1 . .
N4 C13 C15 121.4(5) . .
N4 C13 C14 120.0(6) . .
C15 C13 C14 118.6(6) . .
C13 C14 H14A 109.5 . .
C13 C14 H14B 109.5 . .
H14A C14 H14B 109.5 . .
C13 C14 H14C 109.5 . .
H14A C14 H14C 109.5 . .
H14B C14 H14C 109.5 . .
C16 C15 C20 118.7(6) . .
C16 C15 C13 117.5(6) . .
C20 C15 C13 123.8(5) . .
C17 C16 C15 121.0(6) . .
C17 C16 H16A 119.5 . .
C15 C16 H16A 119.5 . .
C18 C17 C16 120.4(6) . .
C18 C17 H17A 119.8 . .
C16 C17 H17A 119.8 . .
C17 C18 C19 120.0(7) . .
C17 C18 H18A 120.0 . .
C19 C18 H18A 120.0 . .
C18 C19 C20 121.2(6) . .
C18 C19 H19A 119.4 . .
C20 C19 H19A 119.4 . .
C19 C20 C15 118.6(5) . .
C19 C20 N1 120.1(4) . .
C15 C20 N1 121.2(4) . .
O3 C21 C22 107.3(13) . .
O3 C21 H21A 110.3 . .
C22 C21 H21A 110.3 . .
O3 C21 H21B 110.3 . .
C22 C21 H21B 110.3 . .
H21A C21 H21B 108.5 . .
C21 C22 H22A 109.5 . .
C21 C22 H22B 109.5 . .
H22A C22 H22B 109.5 . .
C21 C22 H22C 109.5 . .
H22A C22 H22C 109.5 . .
H22B C22 H22C 109.5 . .
O3 C21' C22' 121(2) . .
O3 C21' H21C 107.0 . .
C22' C21' H21C 107.0 . .
O3 C21' H21D 107.0 . .
C22' C21' H21D 107.0 . .
H21C C21' H21D 106.7 . .
C21' C22' H22D 109.5 . .
C21' C22' H22E 109.5 . .
H22D C22' H22E 109.5 . .
C21' C22' H22F 109.5 . .
H22D C22' H22F 109.5 . .
H22E C22' H22F 109.5 . .

loop_
_geom_bond_atom_site_label_1
_geom_bond_atom_site_label_2
_geom_bond_distance
_geom_bond_site_symmetry_2
Mn1 O1 2.125(3) 2_677
Mn1 O1 2.125(3) .
Mn1 O2 2.145(3) 2_677
Mn1 O2 2.145(3) .
Mn1 O3 2.155(5) .
Mn1 O3 2.155(5) 2_677
Co1 N1 1.896(4) .
Co1 N3 1.904(4) .
Co1 N2 1.911(4) .
Co1 N4 1.915(5) .
Co1 N5 1.944(5) .
Co1 N8 1.997(4) .
O1 C1 1.251(5) .
O2 C2 1.244(5) .
O3 C21 1.402(9) .
O3 C21' 1.435(10) .
O3 H3 0.9300 .
N1 C1 1.310(6) .
N1 C20 1.406(6) .
N2 C2 1.313(5) .
N2 C3 1.412(6) .
N3 C9 1.281(8) .
N3 C11 1.477(7) .
N4 C13 1.300(8) .
N4 C12 1.461(7) .
N5 N6 1.116(6) .
N6 N7 1.118(8) .
N8 N9 1.167(6) .
N9 N10 1.149(6) .
C1 C2 1.517(7) .
C3 C4 1.389(8) .
C3 C8 1.411(7) .
C4 C5 1.358(8) .
C4 H4A 0.9300 .
C5 C6 1.371(10) .
C5 H5A 0.9300 .
C6 C7 1.344(10) .
C6 H6A 0.9300 .
C7 C8 1.420(9) .
C7 H7A 0.9300 .
C8 C9 1.463(8) .
C9 C10 1.525(8) .
C10 H10A 0.9600 .
C10 H10B 0.9600 .
C10 H10C 0.9600 .
C11 C12 1.463(9) .
C11 H11A 0.9700 .
C11 H11B 0.9700 .
C12 H12A 0.9700 .
C12 H12B 0.9700 .
C13 C15 1.469(8) .
C13 C14 1.500(8) .
C14 H14A 0.9600 .
C14 H14B 0.9600 .
C14 H14C 0.9600 .
C15 C16 1.399(8) .
C15 C20 1.400(7) .
C16 C17 1.373(10) .
C16 H16A 0.9300 .
C17 C18 1.348(10) .
C17 H17A 0.9300 .
C18 C19 1.385(8) .
C18 H18A 0.9300 .
C19 C20 1.386(7) .
C19 H19A 0.9300 .
C21 C22 1.533(10) .
C21 H21A 0.9700 .
C21 H21B 0.9700 .
C22 H22A 0.9600 .
C22 H22B 0.9600 .
C22 H22C 0.9600 .
C21' C22' 1.520(10) .
C21' H21C 0.9700 .
C21' H21D 0.9700 .
C22' H22D 0.9600 .
C22' H22E 0.9600 .
C22' H22F 0.9600 .
O4 O4 1.45(2) 2_577

loop_
_geom_torsion_atom_site_label_1
_geom_torsion_atom_site_label_2
_geom_torsion_atom_site_label_3
_geom_torsion_atom_site_label_4
_geom_torsion
_geom_torsion_site_symmetry_1
O1 Mn1 O1 C1 176(100) 2_677
O2 Mn1 O1 C1 -178.6(3) 2_677
O2 Mn1 O1 C1 1.4(3) .
O3 Mn1 O1 C1 93.5(4) .
O3 Mn1 O1 C1 -86.5(4) 2_677
O1 Mn1 O2 C2 178.1(3) 2_677
O1 Mn1 O2 C2 -1.9(3) .
O2 Mn1 O2 C2 -58(46) 2_677
O3 Mn1 O2 C2 -93.4(4) .
O3 Mn1 O2 C2 86.6(4) 2_677
O1 Mn1 O3 C21 147.4(12) 2_677
O1 Mn1 O3 C21 -32.6(12) .
O2 Mn1 O3 C21 -135.9(12) 2_677
O2 Mn1 O3 C21 44.1(12) .
O3 Mn1 O3 C21 -12(92) 2_677
O1 Mn1 O3 C21' 99.8(13) 2_677
O1 Mn1 O3 C21' -80.2(13) .
O2 Mn1 O3 C21' 176.6(13) 2_677
O2 Mn1 O3 C21' -3.4(13) .
O3 Mn1 O3 C21' -60(88) 2_677
N3 Co1 N1 C1 42(24) .
N2 Co1 N1 C1 -16.2(3) .
N4 Co1 N1 C1 159.3(4) .
N5 Co1 N1 C1 -107.2(4) .
N8 Co1 N1 C1 75.2(4) .
N3 Co1 N1 C20 -141(23) .
N2 Co1 N1 C20 160.6(4) .
N4 Co1 N1 C20 -23.9(4) .
N5 Co1 N1 C20 69.6(4) .
N8 Co1 N1 C20 -108.0(4) .
N1 Co1 N2 C2 16.0(3) .
N3 Co1 N2 C2 -163.6(3) .
N4 Co1 N2 C2 -45(2) .
N5 Co1 N2 C2 108.9(3) .
N8 Co1 N2 C2 -77.0(3) .
N1 Co1 N2 C3 -170.0(4) .
N3 Co1 N2 C3 10.4(4) .
N4 Co1 N2 C3 129.1(18) .
N5 Co1 N2 C3 -77.0(4) .
N8 Co1 N2 C3 97.1(4) .
N1 Co1 N3 C9 -61(24) .
N2 Co1 N3 C9 -2.7(5) .
N4 Co1 N3 C9 -178.2(5) .
N5 Co1 N3 C9 88.4(5) .
N8 Co1 N3 C9 -94.1(5) .
N1 Co1 N3 C11 123(23) .
N2 Co1 N3 C11 -178.4(4) .
N4 Co1 N3 C11 6.2(4) .
N5 Co1 N3 C11 -87.3(4) .
N8 Co1 N3 C11 90.2(4) .
N1 Co1 N4 C13 3.2(5) .
N3 Co1 N4 C13 -177.2(5) .
N2 Co1 N4 C13 64(2) .
N5 Co1 N4 C13 -90.0(5) .
N8 Co1 N4 C13 96.1(5) .
N1 Co1 N4 C12 -164.3(4) .
N3 Co1 N4 C12 15.3(4) .
N2 Co1 N4 C12 -103.7(18) .
N5 Co1 N4 C12 102.5(4) .
N8 Co1 N4 C12 -71.5(4) .
N1 Co1 N5 N6 7.2(6) .
N3 Co1 N5 N6 -172.5(6) .
N2 Co1 N5 N6 -77.9(6) .
N4 Co1 N5 N6 99.9(6) .
N8 Co1 N5 N6 165.7(16) .
Co1 N5 N6 N7 119(8) .
N1 Co1 N8 N9 -57.1(5) .
N3 Co1 N8 N9 122.7(5) .
N2 Co1 N8 N9 28.0(5) .
N4 Co1 N8 N9 -149.2(5) .
N5 Co1 N8 N9 144.4(16) .
Co1 N8 N9 N10 161(12) .
Mn1 O1 C1 N1 -178.8(4) .
Mn1 O1 C1 C2 -0.8(6) .
C20 N1 C1 O1 14.3(8) .
Co1 N1 C1 O1 -168.8(4) .
C20 N1 C1 C2 -163.8(4) .
Co1 N1 C1 C2 13.2(5) .
Mn1 O2 C2 N2 179.3(4) .
Mn1 O2 C2 C1 2.1(5) .
C3 N2 C2 O2 -4.1(8) .
Co1 N2 C2 O2 170.1(4) .
C3 N2 C2 C1 173.2(4) .
Co1 N2 C2 C1 -12.6(5) .
O1 C1 C2 O2 -0.9(7) .
N1 C1 C2 O2 177.4(4) .
O1 C1 C2 N2 -178.6(4) .
N1 C1 C2 N2 -0.3(6) .
C2 N2 C3 C4 -23.1(7) .
Co1 N2 C3 C4 163.5(4) .
C2 N2 C3 C8 159.8(5) .
Co1 N2 C3 C8 -13.6(7) .
C8 C3 C4 C5 -4.1(9) .
N2 C3 C4 C5 178.8(6) .
C3 C4 C5 C6 -0.3(12) .
C4 C5 C6 C7 2.3(13) .
C5 C6 C7 C8 0.2(14) .
C4 C3 C8 C7 6.2(8) .
N2 C3 C8 C7 -176.7(5) .
C4 C3 C8 C9 -170.1(6) .
N2 C3 C8 C9 7.1(8) .
C6 C7 C8 C3 -4.6(11) .
C6 C7 C8 C9 172.0(8) .
C11 N3 C9 C8 173.0(5) .
Co1 N3 C9 C8 -2.3(9) .
C11 N3 C9 C10 -3.5(9) .
Co1 N3 C9 C10 -178.8(5) .
C3 C8 C9 N3 1.2(10) .
C7 C8 C9 N3 -175.0(6) .
C3 C8 C9 C10 177.8(6) .
C7 C8 C9 C10 1.6(9) .
C9 N3 C11 C12 157.5(6) .
Co1 N3 C11 C12 -26.4(6) .
C13 N4 C12 C11 157.5(6) .
Co1 N4 C12 C11 -33.9(6) .
N3 C11 C12 N4 39.5(7) .
C12 N4 C13 C15 -177.0(5) .
Co1 N4 C13 C15 16.9(8) .
C12 N4 C13 C14 1.4(9) .
Co1 N4 C13 C14 -164.7(5) .
N4 C13 C15 C16 157.1(6) .
C14 C13 C15 C16 -21.3(9) .
N4 C13 C15 C20 -21.7(9) .
C14 C13 C15 C20 159.9(6) .
C20 C15 C16 C17 2.1(10) .
C13 C15 C16 C17 -176.7(7) .
C15 C16 C17 C18 -0.2(12) .
C16 C17 C18 C19 -1.3(12) .
C17 C18 C19 C20 0.7(10) .
C18 C19 C20 C15 1.3(9) .
C18 C19 C20 N1 177.4(6) .
C16 C15 C20 C19 -2.6(8) .
C13 C15 C20 C19 176.2(6) .
C16 C15 C20 N1 -178.7(5) .
C13 C15 C20 N1 0.1(8) .
C1 N1 C20 C19 25.5(7) .
Co1 N1 C20 C19 -151.0(4) .
C1 N1 C20 C15 -158.5(5) .
Co1 N1 C20 C15 25.0(7) .
C21' O3 C21 C22 -36.6(19) .
Mn1 O3 C21 C22 -137.7(12) .
C21 O3 C21' C22' -10(2) .
Mn1 O3 C21' C22' 100(2) .
